data_1562779
loop_
_publ_author_name
'Li, Huiduan'
'Zhang, Lirong'
'Huo, Qisheng'
'Liu, Yunling'

_publ_section_title
;
 Construction of two novel indium phosphites with (3,6)- and
 (3,5)-connected frameworks: Synthesis, structure and characterization
;
_journal_name_full 'Journal of Solid State Chemistry'
_journal_page_first 75
_journal_page_last 80
_journal_paper_doi 10.1016/j.jssc.2012.09.017
_journal_volume 197
_journal_year 2013
_chemical_formula_moiety 'H5 In O7 P2'
_chemical_formula_sum 'H5 In O7 P2'
_chemical_formula_weight 293.80
_space_group_IT_number 186
_space_group_name_Hall 'P 6c -2c'
_space_group_name_H-M_alt 'P 63 m c'
_symmetry_cell_setting hexagonal
_symmetry_space_group_name_Hall 'P 6c -2c'
_symmetry_space_group_name_H-M 'P 63 m c'
_atom_sites_solution_hydrogens geom
_atom_sites_solution_primary direct
_atom_sites_solution_secondary difmap
_cell_angle_alpha 90.00
_cell_angle_beta 90.00
_cell_angle_gamma 120.00
_cell_formula_units_Z 2
_cell_length_a 5.4693(8)
_cell_length_b 5.4693(8)
_cell_length_c 13.099(3)
_cell_measurement_reflns_used 325
_cell_measurement_temperature 293(2)
_cell_measurement_theta_max 27.40
_cell_measurement_theta_min 4.58
_cell_volume 339.34(10)
_computing_cell_refinement Process-auto
_computing_data_collection Process-auto
_computing_data_reduction Process-auto
_computing_structure_refinement 'SHELXL-97 (Sheldrick, 1997)'
_computing_structure_solution 'SHELXS-97 (Sheldrick, 1990)'
_diffrn_ambient_temperature 293(2)
_diffrn_detector_area_resol_mean 10.0
_diffrn_measured_fraction_theta_full 0.972
_diffrn_measured_fraction_theta_max 0.972
_diffrn_measurement_device_type 'Rigaku RAXIS-RAPID'
_diffrn_measurement_method omega-scan
_diffrn_radiation_monochromator graphite
_diffrn_radiation_source 'fine-focus sealed tube'
_diffrn_radiation_type MoK\a
_diffrn_radiation_wavelength 0.71073
_diffrn_reflns_av_R_equivalents 0.0256
_diffrn_reflns_av_sigmaI/netI 0.0150
_diffrn_reflns_limit_h_max 7
_diffrn_reflns_limit_h_min -7
_diffrn_reflns_limit_k_max 7
_diffrn_reflns_limit_k_min -7
_diffrn_reflns_limit_l_max 16
_diffrn_reflns_limit_l_min -16
_diffrn_reflns_number 3060
_diffrn_reflns_theta_full 27.40
_diffrn_reflns_theta_max 27.40
_diffrn_reflns_theta_min 4.58
_diffrn_standards_decay_% 0
_diffrn_standards_interval_count 0
_diffrn_standards_interval_time 0
_diffrn_standards_number 0
_exptl_absorpt_coefficient_mu 3.937
_exptl_absorpt_correction_T_max 0.6723
_exptl_absorpt_correction_T_min 0.5681
_exptl_absorpt_correction_type empirical
_exptl_absorpt_process_details Process-auto
_exptl_crystal_colour colourless
_exptl_crystal_density_diffrn 2.875
_exptl_crystal_density_method 'not measured'
_exptl_crystal_description block
_exptl_crystal_F_000 280
_exptl_crystal_size_max 0.140
_exptl_crystal_size_mid 0.120
_exptl_crystal_size_min 0.100
_refine_diff_density_max 0.314
_refine_diff_density_min -0.486
_refine_diff_density_rms 0.089
_refine_ls_abs_structure_details 'Flack H D (1983), Acta Cryst. A39, 876-881'
_refine_ls_abs_structure_Flack 0.03(4)
_refine_ls_extinction_coef 0.050(3)
_refine_ls_extinction_expression Fc^*^=kFc[1+0.001xFc^2^\l^3^/sin(2\q)]^-1/4^
_refine_ls_extinction_method SHELXL
_refine_ls_goodness_of_fit_ref 1.293
_refine_ls_hydrogen_treatment mixed
_refine_ls_matrix_type full
_refine_ls_number_parameters 30
_refine_ls_number_reflns 325
_refine_ls_number_restraints 4
_refine_ls_restrained_S_all 1.286
_refine_ls_R_factor_all 0.0138
_refine_ls_R_factor_gt 0.0135
_refine_ls_shift/su_max 0.000
_refine_ls_shift/su_mean 0.000
_refine_ls_structure_factor_coef Fsqd
_refine_ls_weighting_details 'calc w=1/[\s^2^(Fo^2^)+(0.0146P)^2^+0.1847P] where P=(Fo^2^+2Fc^2^)/3'
_refine_ls_weighting_scheme calc
_refine_ls_wR_factor_gt 0.0327
_refine_ls_wR_factor_ref 0.0327
_reflns_number_gt 315
_reflns_number_total 325
_reflns_threshold_expression >2sigma(I)
_cod_data_source_file JSSC-2013-197-75.cif
_cod_data_source_block 1
_cod_depositor_comments
;
The following automatic conversions were performed:

data item '_exptl_crystal_density_meas' value 'none' was changed to
'?' -- the value is perceived as not measured.

Automatic conversion script
Id: cif_fix_values 8369 2020-08-20 11:38:08Z andrius 
;
_cod_original_cell_volume 339.35(10)
_cod_original_sg_symbol_Hall P6c-2c
_cod_original_sg_symbol_H-M P6(3)mc
_cod_database_code 1562779

loop_
_symmetry_equiv_pos_as_xyz
'x, y, z'
'-y, x-y, z'
'-x+y, -x, z'
'-x, -y, z+1/2'
'y, -x+y, z+1/2'
'x-y, x, z+1/2'
'-y, -x, z'
'-x+y, y, z'
'x, x-y, z'
'y, x, z+1/2'
'x-y, -y, z+1/2'
'-x, -x+y, z+1/2'

loop_
_atom_site_label
_atom_site_type_symbol
_atom_site_fract_x
_atom_site_fract_y
_atom_site_fract_z
_atom_site_U_iso_or_equiv
_atom_site_adp_type
_atom_site_occupancy
_atom_site_symmetry_multiplicity
_atom_site_calc_flag
_atom_site_refinement_flags
_atom_site_disorder_assembly
_atom_site_disorder_group
In1 In 0.3333 -0.3333 0.2312 0.01059(16) Uani 1 6 d S . .
P1 P 1.0000 0.0000 0.17029(13) 0.0111(4) Uani 1 6 d SD . .
H1 H 1.0000 0.0000 0.2769(16) 0.080 Uiso 1 6 d SD . .
P2 P 0.6667 0.3333 0.35724(13) 0.0101(4) Uani 1 6 d SD . .
H2 H 0.6667 0.3333 0.4642(16) 0.080 Uiso 1 6 d SD . .
O1 O 0.6945(6) -0.1527(3) 0.1330(2) 0.0200(6) Uani 1 2 d S . .
O2 O 0.5127(4) 0.0255(7) 0.3281(2) 0.0279(7) Uani 1 2 d S . .
O3 O 0.6667 -0.6667 0.0261(5) 0.0338(16) Uani 1 6 d SD . .
H3 H 0.745(6) -0.745(6) 0.079(4) 0.080 Uiso 1 2 d SD . .

loop_
_atom_site_aniso_label
_atom_site_aniso_U_11
_atom_site_aniso_U_22
_atom_site_aniso_U_33
_atom_site_aniso_U_23
_atom_site_aniso_U_13
_atom_site_aniso_U_12
In1 0.00744(17) 0.00744(17) 0.0169(2) 0.000 0.000 0.00372(9)
P1 0.0087(5) 0.0087(5) 0.0159(11) 0.000 0.000 0.0043(3)
P2 0.0089(5) 0.0089(5) 0.0125(11) 0.000 0.000 0.0044(3)
O1 0.0091(14) 0.0277(13) 0.0170(14) 0.0012(7) 0.0025(13) 0.0045(7)
O2 0.0269(12) 0.0132(15) 0.0389(17) -0.0094(16) -0.0047(8) 0.0066(8)
O3 0.037(2) 0.037(2) 0.028(5) 0.000 0.000 0.0183(12)

loop_
_atom_type_symbol
_atom_type_description
_atom_type_scat_dispersion_real
_atom_type_scat_dispersion_imag
_atom_type_scat_source
O O 0.0106 0.0060 'International Tables Vol C Tables 4.2.6.8 and 6.1.1.4'
H H 0.0000 0.0000 'International Tables Vol C Tables 4.2.6.8 and 6.1.1.4'
P P 0.1023 0.0942 'International Tables Vol C Tables 4.2.6.8 and 6.1.1.4'
In In -0.7276 1.3100 'International Tables Vol C Tables 4.2.6.8 and 6.1.1.4'

loop_
_geom_angle_atom_site_label_1
_geom_angle_atom_site_label_2
_geom_angle_atom_site_label_3
_geom_angle
_geom_angle_site_symmetry_1
_geom_angle_site_symmetry_3
O2 In1 O2 87.86(13) . 2_545
O2 In1 O2 87.86(13) . 3_655
O2 In1 O2 87.86(13) 2_545 3_655
O2 In1 O1 92.26(8) . 2_545
O2 In1 O1 92.26(8) 2_545 2_545
O2 In1 O1 179.83(13) 3_655 2_545
O2 In1 O1 179.83(14) . 3_655
O2 In1 O1 92.26(8) 2_545 3_655
O2 In1 O1 92.26(8) 3_655 3_655
O1 In1 O1 87.61(11) 2_545 3_655
O2 In1 O1 92.26(8) . .
O2 In1 O1 179.83(13) 2_545 .
O2 In1 O1 92.26(8) 3_655 .
O1 In1 O1 87.61(11) 2_545 .
O1 In1 O1 87.61(11) 3_655 .
O1 P1 O1 110.29(12) . 3_765
O1 P1 O1 110.29(12) . 2_645
O1 P1 O1 110.29(12) 3_765 2_645
O1 P1 H1 108.64(12) . .
O1 P1 H1 108.64(12) 3_765 .
O1 P1 H1 108.64(12) 2_645 .
O2 P2 O2 113.83(11) . 2_655
O2 P2 O2 113.83(11) . 3_665
O2 P2 O2 113.83(11) 2_655 3_665
O2 P2 H2 104.65(14) . .
O2 P2 H2 104.65(14) 2_655 .
O2 P2 H2 104.65(14) 3_665 .
P1 O1 In1 124.42(17) . .
P2 O2 In1 157.9(2) . .

loop_
_geom_bond_atom_site_label_1
_geom_bond_atom_site_label_2
_geom_bond_distance
_geom_bond_site_symmetry_2
In1 O2 2.121(3) .
In1 O2 2.121(3) 2_545
In1 O2 2.121(3) 3_655
In1 O1 2.140(3) 2_545
In1 O1 2.140(3) 3_655
In1 O1 2.140(3) .
P1 O1 1.527(3) .
P1 O1 1.527(3) 3_765
P1 O1 1.527(3) 2_645
P1 H1 1.40(2) .
P2 O2 1.507(3) .
P2 O2 1.507(3) 2_655
P2 O2 1.507(3) 3_665
P2 H2 1.40(2) .
O3 H3 1.02(2) .

loop_
_geom_hbond_atom_site_label_D
_geom_hbond_atom_site_label_H
_geom_hbond_atom_site_label_A
_geom_hbond_distance_DH
_geom_hbond_distance_HA
_geom_hbond_distance_DA
_geom_hbond_angle_DHA
_geom_hbond_site_symmetry_A
O3 H3 O1 1.02(2) 2.22(3) 3.075(3) 141(3) 3_755
O3 H3 O1 1.02(2) 2.22(3) 3.075(3) 141(3) 1_545
